data_7059125
loop_
_publ_author_name
'Huang, Ying'
'Min, Wei'
'Wu, Qiu-Wen'
'Sun, Jing'
'Shi, Da-Hua'
'Yan, Chao-Guo'

_publ_section_title
;
 Facile one-pot synthesis of spirooxindole-pyrrolidine derivatives and
 their antimicrobial and acetylcholinesterase inhibitory activities
;
_journal_issue 19
_journal_name_full 'New Journal of Chemistry'
_journal_page_first 16211
_journal_paper_doi 10.1039/C8NJ03813A
_journal_volume 42
_journal_year 2018
_chemical_formula_moiety 'C25 H30 N2 O2'
_chemical_formula_sum 'C25 H30 N2 O2'
_chemical_formula_weight 390.51
_space_group_crystal_system monoclinic
_space_group_IT_number 14
_space_group_name_Hall '-P 2ybc'
_space_group_name_H-M_alt 'P 1 21/c 1'
_atom_sites_solution_hydrogens geom
_audit_creation_method SHELXL-2014/7
_audit_update_record
;
2018-08-25 deposited with the CCDC.
2018-08-29 downloaded from the CCDC.
;
_cell_angle_alpha 90
_cell_angle_beta 114.853(4)
_cell_angle_gamma 90
_cell_formula_units_Z 4
_cell_length_a 8.3608(8)
_cell_length_b 15.3765(14)
_cell_length_c 19.0562(14)
_cell_measurement_reflns_used 7580
_cell_measurement_temperature 296(2)
_cell_measurement_theta_max 23.86
_cell_measurement_theta_min 2.65
_cell_volume 2223.0(3)
_computing_cell_refinement 'Bruker SAINT'
_computing_data_collection 'Bruker APEX2'
_computing_data_reduction 'Bruker SAINT'
_computing_molecular_graphics 'Bruker SHELXTL'
_computing_publication_material 'Bruker SHELXTL'
_computing_structure_refinement 'SHELXL-2014/7 (Sheldrick, 2014)'
_computing_structure_solution 'SHELXS-97 (Sheldrick 2008)'
_diffrn_ambient_temperature 296(2)
_diffrn_measured_fraction_theta_full 0.995
_diffrn_measured_fraction_theta_max 0.995
_diffrn_measurement_device_type 'CCD area detector'
_diffrn_measurement_method 'phi and omega scans'
_diffrn_radiation_source 'fine-focus sealed tube'
_diffrn_radiation_type MoK\a
_diffrn_radiation_wavelength 0.71073
_diffrn_reflns_av_R_equivalents 0.0427
_diffrn_reflns_av_unetI/netI 0.0478
_diffrn_reflns_Laue_measured_fraction_full 0.995
_diffrn_reflns_Laue_measured_fraction_max 0.995
_diffrn_reflns_limit_h_max 10
_diffrn_reflns_limit_h_min -10
_diffrn_reflns_limit_k_max 19
_diffrn_reflns_limit_k_min -19
_diffrn_reflns_limit_l_max 24
_diffrn_reflns_limit_l_min -21
_diffrn_reflns_number 24179
_diffrn_reflns_point_group_measured_fraction_full 0.995
_diffrn_reflns_point_group_measured_fraction_max 0.995
_diffrn_reflns_theta_full 25.242
_diffrn_reflns_theta_max 27.520
_diffrn_reflns_theta_min 2.649
_exptl_absorpt_coefficient_mu 0.074
_exptl_absorpt_correction_T_max 0.985
_exptl_absorpt_correction_T_min 0.979
_exptl_absorpt_correction_type multi-scan
_exptl_absorpt_process_details sadabs
_exptl_crystal_colour colorless
_exptl_crystal_density_diffrn 1.167
_exptl_crystal_description block
_exptl_crystal_F_000 840
_exptl_crystal_size_max 0.320
_exptl_crystal_size_mid 0.240
_exptl_crystal_size_min 0.200
_refine_diff_density_max 0.337
_refine_diff_density_min -0.180
_refine_diff_density_rms 0.032
_refine_ls_extinction_coef 0.017(3)
_refine_ls_extinction_expression Fc^*^=kFc[1+0.001xFc^2^\l^3^/sin(2\q)]^-1/4^
_refine_ls_extinction_method 'SHELXL-2014/7 (Sheldrick 2014'
_refine_ls_goodness_of_fit_ref 1.024
_refine_ls_hydrogen_treatment constr
_refine_ls_matrix_type full
_refine_ls_number_parameters 296
_refine_ls_number_reflns 5077
_refine_ls_number_restraints 56
_refine_ls_restrained_S_all 1.050
_refine_ls_R_factor_all 0.1120
_refine_ls_R_factor_gt 0.0602
_refine_ls_shift/su_max 0.001
_refine_ls_shift/su_mean 0.000
_refine_ls_structure_factor_coef Fsqd
_refine_ls_weighting_details 'w=1/[\s^2^(Fo^2^)+(0.0655P)^2^+0.6047P] where P=(Fo^2^+2Fc^2^)/3'
_refine_ls_weighting_scheme calc
_refine_ls_wR_factor_gt 0.1359
_refine_ls_wR_factor_ref 0.1570
_reflns_Friedel_coverage 0.000
_reflns_number_gt 3088
_reflns_number_total 5077
_reflns_threshold_expression 'I > 2\s(I)'
_cod_data_source_file c8nj03813a2.cif
_cod_data_source_block 8j
_cod_original_sg_symbol_H-M 'P 21/c'
_cod_database_code 7059125
_shelx_shelxl_version_number 2014/7
_shelx_space_group_comment
; 
The symmetry employed for this shelxl refinement is uniquely defined 
by the following loop, which should always be used as a source of 
symmetry information in preference to the above space-group names. 
They are only intended as comments. 
;
_shelx_estimated_absorpt_t_min 0.977
_shelx_estimated_absorpt_t_max 0.985

loop_
_space_group_symop_operation_xyz
'x, y, z'
'-x, y+1/2, -z+1/2'
'-x, -y, -z'
'x, -y-1/2, z-1/2'

loop_
_atom_site_label
_atom_site_type_symbol
_atom_site_fract_x
_atom_site_fract_y
_atom_site_fract_z
_atom_site_U_iso_or_equiv
_atom_site_adp_type
_atom_site_occupancy
_atom_site_site_symmetry_order
_atom_site_calc_flag
_atom_site_refinement_flags_posn
_atom_site_refinement_flags_adp
_atom_site_refinement_flags_occupancy
_atom_site_disorder_assembly
_atom_site_disorder_group
C1 C 1.3267(16) 0.5012(5) 1.0477(6) 0.097(2) Uani 0.621(6) 1 d D U P A 1
H1A H 1.4432 0.4945 1.0503 0.146 Uiso 0.621(6) 1 calc R U P A 1
H1B H 1.2681 0.4458 1.0371 0.146 Uiso 0.621(6) 1 calc R U P A 1
H1C H 1.3342 0.5229 1.0962 0.146 Uiso 0.621(6) 1 calc R U P A 1
C2 C 1.2223(6) 0.5653(2) 0.9831(3) 0.0814(14) Uani 0.621(6) 1 d D U P A 1
H2A H 1.2100 0.5418 0.9339 0.098 Uiso 0.621(6) 1 calc R U P A 1
H2B H 1.1051 0.5723 0.9811 0.098 Uiso 0.621(6) 1 calc R U P A 1
C3 C 1.3117(5) 0.6531(2) 0.9958(3) 0.0744(14) Uani 0.621(6) 1 d D U P A 1
H3A H 1.4304 0.6452 0.9998 0.089 Uiso 0.621(6) 1 calc R U P A 1
H3B H 1.3209 0.6768 1.0445 0.089 Uiso 0.621(6) 1 calc R U P A 1
C1' C 1.303(3) 0.5089(7) 1.0436(9) 0.101(3) Uani 0.379(6) 1 d D U P A 2
H1D H 1.2222 0.4757 1.0007 0.152 Uiso 0.379(6) 1 calc R U P A 2
H1E H 1.2844 0.4961 1.0888 0.152 Uiso 0.379(6) 1 calc R U P A 2
H1F H 1.4218 0.4939 1.0528 0.152 Uiso 0.379(6) 1 calc R U P A 2
C2' C 1.2730(13) 0.6060(6) 1.0250(4) 0.098(3) Uani 0.379(6) 1 d D U P A 2
H2C H 1.3723 0.6388 1.0614 0.118 Uiso 0.379(6) 1 calc R U P A 2
H2D H 1.1680 0.6248 1.0304 0.118 Uiso 0.379(6) 1 calc R U P A 2
C3' C 1.2514(10) 0.6242(3) 0.9425(4) 0.077(2) Uani 0.379(6) 1 d D U P A 2
H3C H 1.3585 0.6097 0.9370 0.092 Uiso 0.379(6) 1 calc R U P A 2
H3D H 1.1549 0.5904 0.9054 0.092 Uiso 0.379(6) 1 calc R U P A 2
C4 C 1.2130(3) 0.72041(14) 0.92974(15) 0.0740(7) Uani 1 1 d D U . . .
H4A H 1.2860 0.7717 0.9372 0.089 Uiso 0.621(6) 1 calc R U P A 1
H4B H 1.1930 0.6950 0.8801 0.089 Uiso 0.621(6) 1 calc R U P A 1
H4C H 1.3065 0.7524 0.9702 0.089 Uiso 0.379(6) 1 calc R U P A 2
H4D H 1.2136 0.7369 0.8807 0.089 Uiso 0.379(6) 1 calc R U P A 2
C5 C 1.0303(3) 0.81009(13) 0.97552(11) 0.0506(5) Uani 1 1 d . . . . .
C6 C 0.8358(2) 0.81910(11) 0.95926(10) 0.0411(4) Uani 1 1 d . . . . .
C7 C 0.7479(2) 0.75405(11) 0.89555(10) 0.0407(4) Uani 1 1 d . . . . .
C8 C 0.5727(3) 0.73437(11) 0.85325(10) 0.0471(5) Uani 1 1 d . . . . .
H8 H 0.4866 0.7620 0.8640 0.057 Uiso 1 1 calc R U . . .
C9 C 0.5249(3) 0.67281(12) 0.79426(11) 0.0567(5) Uani 1 1 d . . . . .
C10 C 0.3327(4) 0.65133(16) 0.74661(15) 0.0857(8) Uani 1 1 d . . . . .
H10A H 0.2991 0.6035 0.7699 0.129 Uiso 1 1 calc R U . . .
H10B H 0.3155 0.6357 0.6951 0.129 Uiso 1 1 calc R U . . .
H10C H 0.2617 0.7011 0.7446 0.129 Uiso 1 1 calc R U . . .
C11 C 0.6574(4) 0.63285(13) 0.78023(12) 0.0640(6) Uani 1 1 d . . . . .
H11 H 0.6264 0.5915 0.7411 0.077 Uiso 1 1 calc R U . . .
C12 C 0.8332(3) 0.65205(13) 0.82198(13) 0.0622(6) Uani 1 1 d . . . . .
H12 H 0.9195 0.6245 0.8113 0.075 Uiso 1 1 calc R U . . .
C13 C 0.8776(3) 0.71313(11) 0.87988(11) 0.0480(5) Uani 1 1 d . . . . .
C14 C 0.7661(2) 0.91451(11) 0.93958(11) 0.0448(5) Uani 1 1 d . . . . .
H14 H 0.8665 0.9543 0.9622 0.054 Uiso 1 1 calc R U . . .
C15 C 0.6777(3) 0.92999(11) 0.85292(11) 0.0489(5) Uani 1 1 d . . . . .
C16 C 0.7875(3) 0.92260(11) 0.80828(11) 0.0479(5) Uani 1 1 d . . . . .
C17 C 0.9662(3) 0.93990(14) 0.83980(12) 0.0609(6) Uani 1 1 d . . . . .
H17 H 1.0227 0.9571 0.8912 0.073 Uiso 1 1 calc R U . . .
C18 C 1.0621(3) 0.93211(15) 0.79644(13) 0.0655(6) Uani 1 1 d . . . . .
H18 H 1.1820 0.9447 0.8190 0.079 Uiso 1 1 calc R U . . .
C19 C 0.9841(3) 0.90613(13) 0.72060(13) 0.0615(6) Uani 1 1 d . . . . .
C20 C 1.0894(4) 0.89612(19) 0.67335(15) 0.0852(8) Uani 1 1 d . . . . .
H20A H 1.1970 0.9286 0.6970 0.128 Uiso 1 1 calc R U . . .
H20B H 1.0219 0.9176 0.6220 0.128 Uiso 1 1 calc R U . . .
H20C H 1.1163 0.8358 0.6710 0.128 Uiso 1 1 calc R U . . .
C21 C 0.8044(3) 0.88934(16) 0.68865(13) 0.0722(7) Uani 1 1 d . . . . .
H21 H 0.7481 0.8722 0.6372 0.087 Uiso 1 1 calc R U . . .
C22 C 0.7078(3) 0.89757(15) 0.73165(12) 0.0642(6) Uani 1 1 d . . . . .
H22 H 0.5874 0.8861 0.7088 0.077 Uiso 1 1 calc R U . . .
C23 C 0.6480(3) 0.92706(13) 0.98163(12) 0.0567(5) Uani 1 1 d . . . . .
H23A H 0.6971 0.9708 1.0217 0.068 Uiso 1 1 calc R U . . .
H23B H 0.5312 0.9456 0.9457 0.068 Uiso 1 1 calc R U . . .
C24 C 0.6036(3) 0.85055(17) 1.08379(14) 0.0777(7) Uani 1 1 d . . . . .
H24A H 0.6006 0.7936 1.1039 0.117 Uiso 1 1 calc R U . . .
H24B H 0.4919 0.8786 1.0700 0.117 Uiso 1 1 calc R U . . .
H24C H 0.6948 0.8844 1.1224 0.117 Uiso 1 1 calc R U . . .
C25 C 0.8071(3) 0.80204(14) 1.03195(11) 0.0529(5) Uani 1 1 d . . . . .
H25A H 0.8025 0.7401 1.0408 0.063 Uiso 1 1 calc R U . . .
H25B H 0.9004 0.8280 1.0770 0.063 Uiso 1 1 calc R U . . .
N1 N 1.0444(2) 0.74563(10) 0.92946(10) 0.0529(4) Uani 1 1 d . . . . .
N2 N 0.6394(2) 0.84297(11) 1.01544(9) 0.0566(5) Uani 1 1 d . . . . .
O1 O 1.15117(18) 0.85275(11) 1.02187(9) 0.0709(5) Uani 1 1 d . . . . .
O2 O 0.52127(19) 0.94522(10) 0.81997(9) 0.0664(4) Uani 1 1 d . . . . .

loop_
_atom_site_aniso_label
_atom_site_aniso_U_11
_atom_site_aniso_U_22
_atom_site_aniso_U_33
_atom_site_aniso_U_23
_atom_site_aniso_U_13
_atom_site_aniso_U_12
C1 0.086(4) 0.093(3) 0.114(4) 0.028(3) 0.043(3) 0.023(3)
C2 0.075(3) 0.077(2) 0.098(3) 0.013(2) 0.042(2) 0.014(2)
C3 0.054(2) 0.068(2) 0.106(4) -0.003(2) 0.038(2) 0.0180(18)
C1' 0.094(6) 0.121(6) 0.095(5) 0.027(4) 0.045(5) 0.050(5)
C2' 0.094(5) 0.115(5) 0.087(4) 0.024(4) 0.040(4) 0.042(5)
C3' 0.073(4) 0.091(4) 0.086(4) 0.003(3) 0.052(3) 0.034(3)
C4 0.0606(14) 0.0725(14) 0.1109(18) 0.0035(13) 0.0577(14) 0.0128(11)
C5 0.0412(11) 0.0578(12) 0.0527(11) 0.0003(10) 0.0195(9) 0.0072(10)
C6 0.0358(10) 0.0440(10) 0.0435(9) -0.0037(8) 0.0165(8) 0.0039(8)
C7 0.0467(11) 0.0349(9) 0.0436(10) 0.0014(7) 0.0220(9) 0.0024(8)
C8 0.0516(12) 0.0401(10) 0.0509(11) -0.0020(8) 0.0228(9) -0.0009(8)
C9 0.0688(14) 0.0443(11) 0.0520(11) -0.0044(9) 0.0204(11) -0.0120(10)
C10 0.0865(19) 0.0712(16) 0.0828(17) -0.0236(13) 0.0193(14) -0.0208(14)
C11 0.0979(19) 0.0468(11) 0.0567(13) -0.0146(10) 0.0416(13) -0.0094(12)
C12 0.0803(17) 0.0518(12) 0.0711(14) -0.0083(11) 0.0480(13) 0.0047(11)
C13 0.0609(13) 0.0401(10) 0.0537(11) 0.0020(9) 0.0348(10) 0.0057(9)
C14 0.0384(10) 0.0395(9) 0.0542(11) -0.0098(8) 0.0172(9) -0.0012(8)
C15 0.0442(12) 0.0344(9) 0.0616(12) 0.0001(8) 0.0159(10) -0.0005(8)
C16 0.0479(12) 0.0395(10) 0.0522(11) 0.0042(8) 0.0169(9) -0.0021(8)
C17 0.0555(14) 0.0710(14) 0.0518(11) -0.0067(10) 0.0182(10) -0.0167(11)
C18 0.0521(13) 0.0788(15) 0.0636(14) -0.0034(12) 0.0224(11) -0.0186(11)
C19 0.0686(15) 0.0555(12) 0.0651(14) -0.0007(10) 0.0326(12) -0.0094(11)
C20 0.089(2) 0.0978(19) 0.0835(17) -0.0062(15) 0.0507(16) -0.0101(15)
C21 0.0705(17) 0.0890(17) 0.0542(12) -0.0112(12) 0.0232(12) -0.0152(13)
C22 0.0516(13) 0.0766(15) 0.0552(13) -0.0018(11) 0.0133(11) -0.0100(11)
C23 0.0521(12) 0.0559(12) 0.0626(12) -0.0131(10) 0.0245(10) 0.0077(10)
C24 0.0794(17) 0.0979(18) 0.0747(15) -0.0109(14) 0.0509(14) 0.0020(14)
C25 0.0506(12) 0.0628(12) 0.0464(10) -0.0017(9) 0.0215(9) 0.0089(10)
N1 0.0444(10) 0.0550(9) 0.0666(10) -0.0024(8) 0.0304(8) 0.0085(8)
N2 0.0524(11) 0.0676(11) 0.0573(10) -0.0111(8) 0.0303(8) 0.0005(8)
O1 0.0380(8) 0.0923(11) 0.0722(10) -0.0179(9) 0.0133(8) -0.0009(8)
O2 0.0447(9) 0.0710(10) 0.0755(10) 0.0157(8) 0.0173(7) 0.0128(7)

loop_
_atom_type_symbol
_atom_type_description
_atom_type_scat_dispersion_real
_atom_type_scat_dispersion_imag
_atom_type_scat_source
C C 0.0033 0.0016 'International Tables Vol C Tables 4.2.6.8 and 6.1.1.4'
H H 0.0000 0.0000 'International Tables Vol C Tables 4.2.6.8 and 6.1.1.4'
N N 0.0061 0.0033 'International Tables Vol C Tables 4.2.6.8 and 6.1.1.4'
O O 0.0106 0.0060 'International Tables Vol C Tables 4.2.6.8 and 6.1.1.4'

loop_
_geom_angle_atom_site_label_1
_geom_angle_atom_site_label_2
_geom_angle_atom_site_label_3
_geom_angle
C2 C1 H1A 109.5
C2 C1 H1B 109.5
H1A C1 H1B 109.5
C2 C1 H1C 109.5
H1A C1 H1C 109.5
H1B C1 H1C 109.5
C3 C2 C1 111.7(5)
C3 C2 H2A 109.3
C1 C2 H2A 109.3
C3 C2 H2B 109.3
C1 C2 H2B 109.3
H2A C2 H2B 107.9
C2 C3 C4 113.8(3)
C2 C3 H3A 108.8
C4 C3 H3A 108.8
C2 C3 H3B 108.8
C4 C3 H3B 108.8
H3A C3 H3B 107.7
C2' C1' H1D 109.5
C2' C1' H1E 109.5
H1D C1' H1E 109.5
C2' C1' H1F 109.5
H1D C1' H1F 109.5
H1E C1' H1F 109.5
C1' C2' C3' 110.6(7)
C1' C2' H2C 109.5
C3' C2' H2C 109.5
C1' C2' H2D 109.5
C3' C2' H2D 109.5
H2C C2' H2D 108.1
C4 C3' C2' 105.6(5)
C4 C3' H3C 110.6
C2' C3' H3C 110.6
C4 C3' H3D 110.6
C2' C3' H3D 110.6
H3C C3' H3D 108.7
N1 C4 C3' 113.6(3)
N1 C4 C3 111.1(2)
N1 C4 H4A 109.4
C3 C4 H4A 109.4
N1 C4 H4B 109.4
C3 C4 H4B 109.4
H4A C4 H4B 108.0
N1 C4 H4C 108.8
C3' C4 H4C 108.8
N1 C4 H4D 108.8
C3' C4 H4D 108.8
H4C C4 H4D 107.7
O1 C5 N1 126.14(18)
O1 C5 C6 125.91(17)
N1 C5 C6 107.95(16)
C7 C6 C25 114.15(15)
C7 C6 C5 102.71(14)
C25 C6 C5 111.11(15)
C7 C6 C14 115.06(14)
C25 C6 C14 101.19(14)
C5 C6 C14 113.01(15)
C8 C7 C13 120.60(17)
C8 C7 C6 131.05(16)
C13 C7 C6 108.30(16)
C7 C8 C9 119.68(18)
C7 C8 H8 120.2
C9 C8 H8 120.2
C11 C9 C8 118.4(2)
C11 C9 C10 121.3(2)
C8 C9 C10 120.3(2)
C9 C10 H10A 109.5
C9 C10 H10B 109.5
H10A C10 H10B 109.5
C9 C10 H10C 109.5
H10A C10 H10C 109.5
H10B C10 H10C 109.5
C12 C11 C9 122.56(19)
C12 C11 H11 118.7
C9 C11 H11 118.7
C13 C12 C11 118.20(19)
C13 C12 H12 120.9
C11 C12 H12 120.9
C12 C13 C7 120.6(2)
C12 C13 N1 129.67(18)
C7 C13 N1 109.71(16)
C15 C14 C23 115.22(16)
C15 C14 C6 111.69(14)
C23 C14 C6 104.55(15)
C15 C14 H14 108.4
C23 C14 H14 108.4
C6 C14 H14 108.4
O2 C15 C16 120.46(18)
O2 C15 C14 121.29(18)
C16 C15 C14 118.21(16)
C22 C16 C17 117.81(19)
C22 C16 C15 118.94(18)
C17 C16 C15 123.24(18)
C18 C17 C16 121.2(2)
C18 C17 H17 119.4
C16 C17 H17 119.4
C19 C18 C17 121.2(2)
C19 C18 H18 119.4
C17 C18 H18 119.4
C18 C19 C21 117.7(2)
C18 C19 C20 121.3(2)
C21 C19 C20 121.0(2)
C19 C20 H20A 109.5
C19 C20 H20B 109.5
H20A C20 H20B 109.5
C19 C20 H20C 109.5
H20A C20 H20C 109.5
H20B C20 H20C 109.5
C22 C21 C19 121.3(2)
C22 C21 H21 119.3
C19 C21 H21 119.3
C21 C22 C16 120.8(2)
C21 C22 H22 119.6
C16 C22 H22 119.6
N2 C23 C14 106.45(15)
N2 C23 H23A 110.4
C14 C23 H23A 110.4
N2 C23 H23B 110.4
C14 C23 H23B 110.4
H23A C23 H23B 108.6
N2 C24 H24A 109.5
N2 C24 H24B 109.5
H24A C24 H24B 109.5
N2 C24 H24C 109.5
H24A C24 H24C 109.5
H24B C24 H24C 109.5
N2 C25 C6 103.63(15)
N2 C25 H25A 111.0
C6 C25 H25A 111.0
N2 C25 H25B 111.0
C6 C25 H25B 111.0
H25A C25 H25B 109.0
C5 N1 C13 111.21(15)
C5 N1 C4 122.41(19)
C13 N1 C4 126.23(17)
C25 N2 C24 112.62(17)
C25 N2 C23 104.96(16)
C24 N2 C23 112.96(17)

loop_
_geom_bond_atom_site_label_1
_geom_bond_atom_site_label_2
_geom_bond_distance
C1 C2 1.531(5)
C1 H1A 0.9600
C1 H1B 0.9600
C1 H1C 0.9600
C2 C3 1.513(4)
C2 H2A 0.9700
C2 H2B 0.9700
C3 C4 1.570(4)
C3 H3A 0.9700
C3 H3B 0.9700
C1' C2' 1.531(5)
C1' H1D 0.9600
C1' H1E 0.9600
C1' H1F 0.9600
C2' C3' 1.532(5)
C2' H2C 0.9700
C2' H2D 0.9700
C3' C4 1.511(4)
C3' H3C 0.9700
C3' H3D 0.9700
C4 N1 1.460(2)
C4 H4A 0.9700
C4 H4B 0.9700
C4 H4C 0.9700
C4 H4D 0.9700
C5 O1 1.217(2)
C5 N1 1.361(2)
C5 C6 1.529(3)
C6 C7 1.505(2)
C6 C25 1.524(2)
C6 C14 1.565(2)
C7 C8 1.377(3)
C7 C13 1.390(2)
C8 C9 1.393(3)
C8 H8 0.9300
C9 C11 1.388(3)
C9 C10 1.513(3)
C10 H10A 0.9600
C10 H10B 0.9600
C10 H10C 0.9600
C11 C12 1.377(3)
C11 H11 0.9300
C12 C13 1.376(3)
C12 H12 0.9300
C13 N1 1.407(3)
C14 C15 1.518(3)
C14 C23 1.522(3)
C14 H14 0.9800
C15 O2 1.212(2)
C15 C16 1.495(3)
C16 C22 1.381(3)
C16 C17 1.381(3)
C17 C18 1.377(3)
C17 H17 0.9300
C18 C19 1.372(3)
C18 H18 0.9300
C19 C21 1.387(3)
C19 C20 1.509(3)
C20 H20A 0.9600
C20 H20B 0.9600
C20 H20C 0.9600
C21 C22 1.377(3)
C21 H21 0.9300
C22 H22 0.9300
C23 N2 1.460(3)
C23 H23A 0.9700
C23 H23B 0.9700
C24 N2 1.458(3)
C24 H24A 0.9600
C24 H24B 0.9600
C24 H24C 0.9600
C25 N2 1.446(2)
C25 H25A 0.9700
C25 H25B 0.9700
